data_7029301
loop_
_publ_author_name
'McAnaw, Amelia'
'Lopez, Maria Elena'
'Ellis, David'
'Rosair, Georgina M.'
'Welch, Alan J.'

_publ_section_title
;
 Asymmetric 1,8/13,2,x-M2C2B10 14-vertex metallacarboranes by direct
 electrophilic insertion reactions; the VCD and BHD methods in critical
 analysis of cage C atom positions.
;
_journal_issue 13
_journal_name_full 'Dalton transactions (Cambridge, England : 2003)'
_journal_page_first 5095
_journal_page_last 5105
_journal_paper_doi 10.1039/c3dt52101j
_journal_volume 43
_journal_year 2014
_chemical_formula_sum 'C12 H22 B10 Co2'
_chemical_formula_weight 392.26
_chemical_name_systematic
; 
 ? 
;
_space_group_IT_number 61
_symmetry_cell_setting orthorhombic
_symmetry_space_group_name_Hall '-P 2ac 2ab'
_symmetry_space_group_name_H-M 'P b c a'
_atom_sites_solution_hydrogens geom
_atom_sites_solution_primary direct
_atom_sites_solution_secondary difmap
_audit_creation_method SHELXL-97
_cell_angle_alpha 90.00
_cell_angle_beta 90.00
_cell_angle_gamma 90.00
_cell_formula_units_Z 8
_cell_length_a 14.9436(12)
_cell_length_b 13.3925(10)
_cell_length_c 16.7499(13)
_cell_measurement_reflns_used 9569
_cell_measurement_temperature 100(2)
_cell_measurement_theta_max 28.09
_cell_measurement_theta_min 2.38
_cell_volume 3352.2(5)
_computing_cell_refinement 'Bruker APEX2'
_computing_data_collection 'Bruker APEX2'
_computing_data_reduction 'Bruker SAINT'
_computing_molecular_graphics 'Bruker SHELXTL'
_computing_publication_material 'Bruker SHELXTL'
_computing_structure_refinement 'SHELXL-97 (Sheldrick, 2008)'
_computing_structure_solution 'SHELXS-97 (Sheldrick, 2008)'
_diffrn_ambient_temperature 100(2)
_diffrn_measured_fraction_theta_full 1.000
_diffrn_measured_fraction_theta_max 0.997
_diffrn_measurement_device_type 'CCD area detector'
_diffrn_measurement_method 'phi and omega scans'
_diffrn_radiation_monochromator graphite
_diffrn_radiation_source 'fine-focus sealed tube'
_diffrn_radiation_type MoK\a
_diffrn_radiation_wavelength 0.71073
_diffrn_reflns_av_R_equivalents 0.0959
_diffrn_reflns_av_sigmaI/netI 0.0253
_diffrn_reflns_limit_h_max 19
_diffrn_reflns_limit_h_min -19
_diffrn_reflns_limit_k_max 17
_diffrn_reflns_limit_k_min -17
_diffrn_reflns_limit_l_max 22
_diffrn_reflns_limit_l_min -22
_diffrn_reflns_number 93508
_diffrn_reflns_theta_full 25.00
_diffrn_reflns_theta_max 28.26
_diffrn_reflns_theta_min 2.38
_exptl_absorpt_coefficient_mu 1.966
_exptl_absorpt_correction_T_max 0.7569
_exptl_absorpt_correction_T_min 0.3850
_exptl_absorpt_correction_type multi-scan
_exptl_absorpt_process_details 'SADABS (Bruker, 2002)'
_exptl_crystal_colour purple
_exptl_crystal_density_diffrn 1.554
_exptl_crystal_density_method 'not measured'
_exptl_crystal_F_000 1584
_exptl_crystal_size_max 0.60
_exptl_crystal_size_mid 0.22
_exptl_crystal_size_min 0.15
_refine_diff_density_max 0.637
_refine_diff_density_min -0.857
_refine_diff_density_rms 0.128
_refine_ls_extinction_method none
_refine_ls_goodness_of_fit_ref 1.351
_refine_ls_hydrogen_treatment mixed
_refine_ls_matrix_type full
_refine_ls_number_parameters 253
_refine_ls_number_reflns 4134
_refine_ls_number_restraints 0
_refine_ls_restrained_S_all 1.351
_refine_ls_R_factor_all 0.0654
_refine_ls_R_factor_gt 0.0611
_refine_ls_shift/su_max 0.000
_refine_ls_shift/su_mean 0.000
_refine_ls_structure_factor_coef Fsqd
_refine_ls_weighting_details 'calc w=1/[\s^2^(Fo^2^)+(0.0000P)^2^+27.0000P] where P=(Fo^2^+2Fc^2^)/3'
_refine_ls_weighting_scheme calc
_refine_ls_wR_factor_gt 0.1447
_refine_ls_wR_factor_ref 0.1461
_reflns_number_gt 3779
_reflns_number_total 4134
_reflns_threshold_expression >2sigma(I)
_cod_data_source_file c3dt52101j.txt
_cod_data_source_block x81613o
_cod_depositor_comments
;
The following automatic conversions were performed:

'_symmetry_cell_setting' value 'Orthorhombic' changed to
'orthorhombic' according to
/usr/data/users/saulius/crontab/automatic-downloads/current/RSC/lib/dictionaries/cif_core.dic
dictionary named 'cif_core.dic' version 2.4.2 from 2011-04-26.

Automatic conversion script
Id: cif_fix_values 2281 2013-09-26 08:29:07Z andrius 
;
_cod_original_sg_symbol_H-M Pbca
_cod_database_code 7029301

loop_
_symmetry_equiv_pos_as_xyz
'x, y, z'
'-x+1/2, -y, z+1/2'
'-x, y+1/2, -z+1/2'
'x+1/2, -y+1/2, -z'
'-x, -y, -z'
'x-1/2, y, -z-1/2'
'x, -y-1/2, z-1/2'
'-x-1/2, y-1/2, z'

loop_
_atom_site_label
_atom_site_type_symbol
_atom_site_fract_x
_atom_site_fract_y
_atom_site_fract_z
_atom_site_U_iso_or_equiv
_atom_site_adp_type
_atom_site_occupancy
_atom_site_symmetry_multiplicity
_atom_site_calc_flag
_atom_site_refinement_flags
Co1 Co 0.08059(4) 0.55595(5) 0.32028(4) 0.01221(15) Uani 1 1 d .
C2 C 0.2125(3) 0.5486(3) 0.3697(3) 0.0140(8) Uani 1 1 d .
H2C H 0.238(4) 0.480(4) 0.370(3) 0.017 Uiso 1 1 d .
B3 B 0.2091(4) 0.5980(5) 0.2770(3) 0.0209(12) Uani 1 1 d .
H3C H 0.236(4) 0.560(4) 0.228(3) 0.025 Uiso 1 1 d .
B4 B 0.1241(4) 0.6816(5) 0.2502(4) 0.0309(15) Uani 1 1 d .
H4C H 0.111(5) 0.696(5) 0.190(4) 0.037 Uiso 1 1 d .
B5 B 0.0384(4) 0.7096(5) 0.3225(5) 0.0307(15) Uani 1 1 d .
H5C H -0.026(4) 0.739(5) 0.304(4) 0.037 Uiso 1 1 d .
B6 B 0.0451(4) 0.6531(4) 0.4172(4) 0.0238(12) Uani 1 1 d .
H6C H -0.024(4) 0.637(5) 0.450(4) 0.029 Uiso 1 1 d .
B7 B 0.1327(4) 0.5681(4) 0.4397(3) 0.0177(11) Uani 1 1 d .
H7C H 0.108(4) 0.503(4) 0.477(3) 0.021 Uiso 1 1 d .
B8 B 0.2798(4) 0.6502(4) 0.3531(3) 0.0163(10) Uani 1 1 d .
H8C H 0.350(4) 0.646(4) 0.338(3) 0.020 Uiso 1 1 d .
B9 B 0.2266(4) 0.7292(5) 0.2866(4) 0.0268(13) Uani 1 1 d .
H9C H 0.265(4) 0.769(5) 0.246(4) 0.032 Uiso 1 1 d .
C10 C 0.1307(4) 0.7809(4) 0.3097(5) 0.0366(16) Uani 1 1 d .
H10C H 0.122(5) 0.836(6) 0.284(4) 0.044 Uiso 1 1 d .
B11 B 0.0918(4) 0.7758(4) 0.4010(5) 0.0336(16) Uani 1 1 d .
H11C H 0.067(5) 0.845(5) 0.421(4) 0.040 Uiso 1 1 d .
B12 B 0.1396(4) 0.6955(5) 0.4722(4) 0.0231(12) Uani 1 1 d .
H12C H 0.127(4) 0.716(5) 0.534(4) 0.028 Uiso 1 1 d .
Co13 Co 0.25791(5) 0.62127(5) 0.46812(4) 0.01698(17) Uani 1 1 d .
B14 B 0.2171(4) 0.7552(4) 0.3998(4) 0.0208(11) Uani 1 1 d .
H14C H 0.254(4) 0.827(5) 0.414(3) 0.025 Uiso 1 1 d .
C11 C 0.0596(3) 0.4015(4) 0.3221(4) 0.0246(11) Uani 1 1 d .
H11 H 0.0963 0.3514 0.3519 0.029 Uiso 1 1 calc R
C12 C -0.0166(4) 0.4531(4) 0.3521(3) 0.0245(11) Uani 1 1 d .
H12 H -0.0439 0.4448 0.4062 0.029 Uiso 1 1 calc R
C13 C -0.0476(3) 0.5168(4) 0.2905(4) 0.0276(12) Uani 1 1 d .
H13 H -0.1013 0.5613 0.2933 0.033 Uiso 1 1 calc R
C14 C 0.0090(4) 0.5050(5) 0.2240(3) 0.0304(13) Uani 1 1 d .
H14 H 0.0026 0.5398 0.1715 0.036 Uiso 1 1 calc R
C15 C 0.0743(4) 0.4337(4) 0.2432(4) 0.0302(12) Uani 1 1 d .
H15 H 0.1234 0.4103 0.2073 0.036 Uiso 1 1 calc R
C131 C 0.2668(6) 0.5966(6) 0.5895(4) 0.049(2) Uani 1 1 d .
H131 H 0.2160 0.5940 0.6284 0.059 Uiso 1 1 calc R
C132 C 0.3171(5) 0.6834(5) 0.5667(3) 0.0387(16) Uani 1 1 d .
H132 H 0.3071 0.7528 0.5868 0.046 Uiso 1 1 calc R
C133 C 0.3838(4) 0.6542(4) 0.5124(4) 0.0332(14) Uani 1 1 d .
H133 H 0.4287 0.6994 0.4868 0.040 Uiso 1 1 calc R
C134 C 0.3764(5) 0.5493(5) 0.4999(4) 0.0424(17) Uani 1 1 d .
H134 H 0.4149 0.5078 0.4641 0.051 Uiso 1 1 calc R
C135 C 0.3048(5) 0.5149(5) 0.5476(4) 0.046(2) Uani 1 1 d .
H135 H 0.2836 0.4441 0.5507 0.055 Uiso 1 1 calc R

loop_
_atom_site_aniso_label
_atom_site_aniso_U_11
_atom_site_aniso_U_22
_atom_site_aniso_U_33
_atom_site_aniso_U_23
_atom_site_aniso_U_13
_atom_site_aniso_U_12
Co1 0.0093(3) 0.0145(3) 0.0128(3) 0.0019(2) 0.0000(2) 0.0007(2)
C2 0.016(2) 0.012(2) 0.014(2) -0.0035(16) -0.0050(17) 0.0035(17)
B3 0.012(2) 0.041(3) 0.010(2) -0.003(2) 0.0007(19) -0.003(2)
B4 0.020(3) 0.044(4) 0.029(3) 0.024(3) -0.010(2) -0.012(3)
B5 0.010(2) 0.017(3) 0.065(5) 0.004(3) 0.000(3) 0.005(2)
B6 0.018(3) 0.016(3) 0.037(3) -0.010(2) 0.011(2) -0.002(2)
B7 0.030(3) 0.015(2) 0.008(2) -0.0027(19) 0.000(2) -0.005(2)
B8 0.013(2) 0.022(3) 0.014(2) -0.002(2) 0.0018(19) 0.000(2)
B9 0.021(3) 0.036(4) 0.023(3) 0.017(3) -0.002(2) -0.009(2)
C10 0.020(3) 0.021(3) 0.069(5) 0.024(3) -0.010(3) -0.003(2)
B11 0.017(3) 0.011(3) 0.072(5) -0.009(3) 0.008(3) -0.001(2)
B12 0.021(3) 0.021(3) 0.027(3) -0.011(2) 0.010(2) -0.007(2)
Co13 0.0257(4) 0.0133(3) 0.0119(3) 0.0003(2) -0.0061(3) -0.0061(3)
B14 0.021(3) 0.010(2) 0.032(3) 0.003(2) 0.006(2) 0.000(2)
C11 0.021(2) 0.012(2) 0.041(3) 0.002(2) -0.016(2) -0.0026(18)
C12 0.022(2) 0.029(3) 0.022(2) -0.006(2) 0.005(2) -0.020(2)
C13 0.012(2) 0.026(3) 0.045(3) -0.012(2) -0.009(2) 0.002(2)
C14 0.043(3) 0.032(3) 0.017(2) -0.001(2) -0.012(2) -0.011(3)
C15 0.027(3) 0.031(3) 0.032(3) -0.016(2) 0.010(2) -0.007(2)
C131 0.075(5) 0.055(4) 0.018(3) 0.010(3) -0.020(3) -0.032(4)
C132 0.066(5) 0.033(3) 0.017(3) 0.001(2) -0.016(3) -0.022(3)
C133 0.037(3) 0.028(3) 0.034(3) 0.006(2) -0.025(3) -0.011(3)
C134 0.048(4) 0.029(3) 0.050(4) 0.003(3) -0.037(3) 0.005(3)
C135 0.068(5) 0.031(3) 0.038(3) 0.018(3) -0.044(4) -0.021(3)

loop_
_atom_type_symbol
_atom_type_description
_atom_type_scat_dispersion_real
_atom_type_scat_dispersion_imag
_atom_type_scat_source
C C 0.0033 0.0016 'International Tables Vol C Tables 4.2.6.8 and 6.1.1.4'
H H 0.0000 0.0000 'International Tables Vol C Tables 4.2.6.8 and 6.1.1.4'
B B 0.0013 0.0007 'International Tables Vol C Tables 4.2.6.8 and 6.1.1.4'
Co Co 0.3494 0.9721 'International Tables Vol C Tables 4.2.6.8 and 6.1.1.4'

loop_
_geom_angle_atom_site_label_1
_geom_angle_atom_site_label_2
_geom_angle_atom_site_label_3
_geom_angle
C13 Co1 C14 40.2(2)
C13 Co1 C12 40.2(2)
C14 Co1 C12 67.4(2)
C13 Co1 C15 66.8(2)
C14 Co1 C15 39.6(2)
C12 Co1 C15 66.8(2)
C13 Co1 C11 67.1(2)
C14 Co1 C11 66.7(2)
C12 Co1 C11 40.0(2)
C15 Co1 C11 39.3(2)
C13 Co1 B3 146.0(2)
C14 Co1 B3 106.9(2)
C12 Co1 B3 153.6(2)
C15 Co1 B3 92.2(2)
C11 Co1 B3 113.7(2)
C13 Co1 C2 160.7(2)
C14 Co1 C2 140.2(2)
C12 Co1 C2 121.0(2)
C15 Co1 C2 104.1(2)
C11 Co1 C2 94.98(18)
B3 Co1 C2 46.6(2)
C13 Co1 B6 96.2(2)
C14 Co1 B6 131.8(3)
C12 Co1 B6 92.0(2)
C15 Co1 B6 158.8(2)
C11 Co1 B6 123.4(2)
B3 Co1 B6 108.7(2)
C2 Co1 B6 87.9(2)
C13 Co1 B5 88.5(2)
C14 Co1 B5 100.3(3)
C12 Co1 B5 115.2(2)
C15 Co1 B5 138.4(3)
C11 Co1 B5 154.3(2)
B3 Co1 B5 91.0(2)
C2 Co1 B5 107.9(2)
B6 Co1 B5 48.3(3)
C13 Co1 B4 110.5(2)
C14 Co1 B4 89.4(2)
C12 Co1 B4 150.7(2)
C15 Co1 B4 106.9(3)
C11 Co1 B4 145.7(3)
B3 Co1 B4 48.3(2)
C2 Co1 B4 88.2(2)
B6 Co1 B4 90.8(3)
B5 Co1 B4 49.5(3)
C13 Co1 B7 125.7(2)
C14 Co1 B7 160.7(2)
C12 Co1 B7 93.7(2)
C15 Co1 B7 130.5(2)
C11 Co1 B7 96.6(2)
B3 Co1 B7 88.3(2)
C2 Co1 B7 46.4(2)
B6 Co1 B7 48.8(2)
B5 Co1 B7 91.0(3)
B4 Co1 B7 109.8(2)
B3 C2 B7 123.7(4)
B3 C2 B8 63.8(3)
B7 C2 B8 113.7(4)
B3 C2 Co13 124.6(3)
B7 C2 Co13 66.4(2)
B8 C2 Co13 63.6(2)
B3 C2 Co1 66.3(2)
B7 C2 Co1 67.2(2)
B8 C2 Co1 116.2(3)
Co13 C2 Co1 126.8(2)
B3 C2 H2C 112(3)
B7 C2 H2C 114(3)
B8 C2 H2C 121(3)
Co13 C2 H2C 108(3)
Co1 C2 H2C 113(3)
C2 B3 B4 120.6(4)
C2 B3 B9 107.4(4)
B4 B3 B9 60.0(4)
C2 B3 B8 58.8(3)
B4 B3 B8 111.1(5)
B9 B3 B8 57.8(3)
C2 B3 Co1 67.1(2)
B4 B3 Co1 66.6(3)
B9 B3 Co1 111.3(4)
B8 B3 Co1 113.1(3)
C2 B3 H3C 121(3)
B4 B3 H3C 113(3)
B9 B3 H3C 119(3)
B8 B3 H3C 121(3)
Co1 B3 H3C 119(3)
C10 B4 B3 108.3(4)
C10 B4 B9 56.9(4)
B3 B4 B9 60.9(4)
C10 B4 B5 58.2(4)
B3 B4 B5 118.4(4)
B9 B4 B5 108.0(5)
C10 B4 Co1 108.4(4)
B3 B4 Co1 65.1(3)
B9 B4 Co1 110.8(3)
B5 B4 Co1 65.2(3)
C10 B4 H4C 116(4)
B3 B4 H4C 120(4)
B9 B4 H4C 115(4)
B5 B4 H4C 119(4)
Co1 B4 H4C 128(4)
C10 B5 B6 108.0(5)
C10 B5 B11 56.3(4)
B6 B5 B11 61.4(4)
C10 B5 B4 56.8(4)
B6 B5 B4 118.4(4)
B11 B5 B4 106.4(4)
C10 B5 Co1 107.3(3)
B6 B5 Co1 65.7(3)
B11 B5 Co1 111.0(4)
B4 B5 Co1 65.2(3)
C10 B5 H5C 119(4)
B6 B5 H5C 118(4)
B11 B5 H5C 116(4)
B4 B5 H5C 120(4)
Co1 B5 H5C 127(4)
B5 B6 B7 120.6(4)
B5 B6 B12 112.0(4)
B7 B6 B12 60.6(3)
B5 B6 B11 59.7(4)
B7 B6 B11 109.3(4)
B12 B6 B11 58.8(4)
B5 B6 Co1 66.0(3)
B7 B6 Co1 65.8(2)
B12 B6 Co1 112.9(3)
B11 B6 Co1 110.0(4)
B5 B6 H6C 117(3)
B7 B6 H6C 115(3)
B12 B6 H6C 120(3)
B11 B6 H6C 125(3)
Co1 B6 H6C 117(3)
C2 B7 B6 118.1(4)
C2 B7 B12 108.5(4)
B6 B7 B12 59.8(3)
C2 B7 Co13 64.7(3)
B6 B7 Co13 119.8(3)
B12 B7 Co13 63.2(3)
C2 B7 Co1 66.4(2)
B6 B7 Co1 65.5(3)
B12 B7 Co1 112.0(3)
Co13 B7 Co1 124.7(3)
C2 B7 H7C 119(3)
B6 B7 H7C 112(3)
B12 B7 H7C 126(3)
Co13 B7 H7C 116(3)
Co1 B7 H7C 110(3)
C2 B8 B9 108.7(4)
C2 B8 B3 57.4(3)
B9 B8 B3 60.7(4)
C2 B8 B14 103.6(3)
B9 B8 B14 65.0(4)
B3 B8 B14 107.2(4)
C2 B8 Co13 66.0(2)
B9 B8 Co13 131.8(4)
B3 B8 Co13 120.9(3)
B14 B8 Co13 70.0(3)
C2 B8 H8C 124(3)
B9 B8 H8C 109(3)
B3 B8 H8C 112(3)
B14 B8 H8C 129(3)
Co13 B8 H8C 112(3)
C10 B9 B8 120.6(5)
C10 B9 B4 58.4(4)
B8 B9 B4 113.6(4)
C10 B9 B3 108.0(4)
B8 B9 B3 61.5(3)
B4 B9 B3 59.1(4)
C10 B9 B14 68.1(4)
B8 B9 B14 60.8(3)
B4 B9 B14 109.9(4)
B3 B9 B14 104.8(4)
C10 B9 H9C 115(4)
B8 B9 H9C 119(4)
B4 B9 H9C 116(4)
B3 B9 H9C 122(4)
B14 B9 H9C 126(4)
B11 C10 B9 120.9(5)
B11 C10 B4 120.3(5)
B9 C10 B4 64.7(4)
B11 C10 B5 64.4(4)
B9 C10 B5 120.3(5)
B4 C10 B5 64.9(4)
B11 C10 B14 61.4(4)
B9 C10 B14 62.9(3)
B4 C10 B14 110.5(4)
B5 C10 B14 109.3(4)
B11 C10 H10C 117(5)
B9 C10 H10C 112(5)
B4 C10 H10C 112(5)
B5 C10 H10C 115(5)
B14 C10 H10C 128(5)
C10 B11 B12 121.0(4)
C10 B11 B5 59.3(4)
B12 B11 B5 112.3(4)
C10 B11 B6 108.4(5)
B12 B11 B6 59.9(4)
B5 B11 B6 58.9(4)
C10 B11 B14 69.2(4)
B12 B11 B14 61.1(3)
B5 B11 B14 111.3(4)
B6 B11 B14 104.6(4)
C10 B11 H11C 112(4)
B12 B11 H11C 118(4)
B5 B11 H11C 121(4)
B6 B11 H11C 129(4)
B14 B11 H11C 119(4)
B11 B12 B6 61.4(4)
B11 B12 B7 110.7(4)
B6 B12 B7 59.6(3)
B11 B12 B14 63.1(4)
B6 B12 B14 107.1(4)
B7 B12 B14 104.3(4)
B11 B12 Co13 129.1(4)
B6 B12 Co13 121.2(4)
B7 B12 Co13 64.8(3)
B14 B12 Co13 69.2(3)
B11 B12 H12C 115(3)
B6 B12 H12C 116(3)
B7 B12 H12C 121(3)
B14 B12 H12C 128(3)
Co13 B12 H12C 108(3)
B8 Co13 B12 94.6(2)
B8 Co13 C2 50.5(2)
B12 Co13 C2 88.3(2)
B8 Co13 C132 129.0(2)
B12 Co13 C132 98.6(3)
C2 Co13 C132 173.0(3)
B8 Co13 B7 89.6(2)
B12 Co13 B7 52.1(2)
C2 Co13 B7 48.9(2)
C132 Co13 B7 136.0(3)
B8 Co13 C131 166.7(3)
B12 Co13 C131 95.8(3)
C2 Co13 C131 138.1(2)
C132 Co13 C131 40.9(2)
B7 Co13 C131 103.3(3)
B8 Co13 C133 98.9(2)
B12 Co13 C133 132.5(2)
C2 Co13 C133 134.2(2)
C132 Co13 C133 39.9(3)
B7 Co13 C133 169.4(2)
C131 Co13 C133 67.9(3)
B8 Co13 C135 134.4(3)
B12 Co13 C135 127.5(3)
C2 Co13 C135 107.7(2)
C132 Co13 C135 67.4(3)
B7 Co13 C135 102.6(2)
C131 Co13 C135 40.1(3)
C133 Co13 C135 67.0(2)
B8 Co13 C134 101.3(3)
B12 Co13 C134 163.3(3)
C2 Co13 C134 105.6(2)
C132 Co13 C134 67.4(3)
B7 Co13 C134 132.2(2)
C131 Co13 C134 67.7(3)
C133 Co13 C134 40.1(2)
C135 Co13 C134 39.8(3)
B8 Co13 B14 52.2(2)
B12 Co13 B14 51.7(2)
C2 Co13 B14 82.9(2)
C132 Co13 B14 101.9(2)
B7 Co13 B14 84.9(2)
C131 Co13 B14 131.1(3)
C133 Co13 B14 105.3(2)
C135 Co13 B14 169.3(2)
C134 Co13 B14 137.8(3)
B12 B14 B8 105.2(4)
B12 B14 B11 55.9(4)
B8 B14 B11 127.8(4)
B12 B14 B9 127.5(4)
B8 B14 B9 54.2(3)
B11 B14 B9 96.3(4)
B12 B14 C10 99.4(4)
B8 B14 C10 97.9(4)
B11 B14 C10 49.4(4)
B9 B14 C10 49.0(3)
B12 B14 Co13 59.0(3)
B8 B14 Co13 57.7(2)
B11 B14 Co13 112.7(3)
B9 B14 Co13 109.9(3)
C10 B14 Co13 134.6(3)
B12 B14 H14C 122(3)
B8 B14 H14C 119(3)
B11 B14 H14C 111(3)
B9 B14 H14C 109(3)
C10 B14 H14C 109(3)
Co13 B14 H14C 116(3)
C15 C11 C12 107.9(5)
C15 C11 Co1 70.1(3)
C12 C11 Co1 69.2(3)
C15 C11 H11 126.0
C12 C11 H11 126.0
Co1 C11 H11 126.0
C13 C12 C11 107.3(5)
C13 C12 Co1 69.0(3)
C11 C12 Co1 70.8(3)
C13 C12 H12 126.4
C11 C12 H12 126.4
Co1 C12 H12 126.4
C14 C13 C12 108.2(5)
C14 C13 Co1 70.1(3)
C12 C13 Co1 70.8(3)
C14 C13 H13 125.9
C12 C13 H13 125.9
Co1 C13 H13 125.9
C15 C14 C13 108.2(5)
C15 C14 Co1 71.5(3)
C13 C14 Co1 69.8(3)
C15 C14 H14 125.9
C13 C14 H14 125.9
Co1 C14 H14 125.9
C14 C15 C11 108.4(5)
C14 C15 Co1 68.8(3)
C11 C15 Co1 70.5(3)
C14 C15 H15 125.8
C11 C15 H15 125.8
Co1 C15 H15 125.8
C135 C131 C132 106.4(7)
C135 C131 Co13 70.2(3)
C132 C131 Co13 69.0(3)
C135 C131 H131 126.8
C132 C131 H131 126.8
Co13 C131 H131 126.8
C133 C132 C131 108.6(6)
C133 C132 Co13 70.8(3)
C131 C132 Co13 70.1(3)
C133 C132 H132 125.7
C131 C132 H132 125.7
Co13 C132 H132 125.7
C132 C133 C134 108.4(6)
C132 C133 Co13 69.3(3)
C134 C133 Co13 70.6(3)
C132 C133 H133 125.8
C134 C133 H133 125.8
Co13 C133 H133 125.8
C135 C134 C133 107.3(7)
C135 C134 Co13 69.6(4)
C133 C134 Co13 69.3(4)
C135 C134 H134 126.4
C133 C134 H134 126.4
Co13 C134 H134 126.4
C134 C135 C131 109.3(6)
C134 C135 Co13 70.6(3)
C131 C135 Co13 69.7(4)
C134 C135 H135 125.3
C131 C135 H135 125.3
Co13 C135 H135 125.3

loop_
_geom_bond_atom_site_label_1
_geom_bond_atom_site_label_2
_geom_bond_distance
Co1 C13 2.047(5)
Co1 C14 2.052(5)
Co1 C12 2.071(5)
Co1 C15 2.087(5)
Co1 C11 2.092(5)
Co1 B3 2.128(5)
Co1 C2 2.140(5)
Co1 B6 2.148(6)
Co1 B5 2.153(6)
Co1 B4 2.153(6)
Co1 B7 2.153(5)
C2 B3 1.689(7)
C2 B7 1.693(7)
C2 B8 1.715(7)
C2 Co13 2.031(4)
C2 H2C 0.99(6)
B3 B4 1.752(9)
B3 B9 1.784(9)
B3 B8 1.798(8)
B3 H3C 1.04(6)
B4 C10 1.665(11)
B4 B9 1.768(9)
B4 B5 1.803(10)
B4 H4C 1.05(7)
B5 C10 1.692(8)
B5 B6 1.760(10)
B5 B11 1.775(11)
B5 H5C 1.08(7)
B6 B7 1.776(9)
B6 B12 1.778(9)
B6 B11 1.805(9)
B6 H6C 1.18(6)
B7 B12 1.793(8)
B7 Co13 2.058(6)
B7 H7C 1.14(6)
B8 B9 1.730(8)
B8 B14 1.862(8)
B8 Co13 1.992(5)
B8 H8C 1.08(6)
B9 C10 1.638(9)
B9 B14 1.932(9)
B9 H9C 1.04(7)
C10 B11 1.637(11)
C10 B14 2.015(9)
C10 H10C 0.86(7)
B11 B12 1.758(10)
B11 B14 1.893(9)
B11 H11C 1.06(7)
B12 B14 1.858(8)
B12 Co13 2.029(6)
B12 H12C 1.09(6)
Co13 C132 2.050(5)
Co13 C131 2.065(6)
Co13 C133 2.069(6)
Co13 C135 2.072(6)
Co13 C134 2.085(6)
Co13 B14 2.213(6)
B14 H14C 1.14(6)
C11 C15 1.407(8)
C11 C12 1.423(8)
C11 H11 1.0000
C12 C13 1.417(8)
C12 H12 1.0000
C13 C14 1.407(8)
C13 H13 1.0000
C14 C15 1.403(9)
C14 H14 1.0000
C15 H15 1.0000
C131 C135 1.419(11)
C131 C132 1.437(9)
C131 H131 1.0000
C132 C133 1.404(10)
C132 H132 1.0000
C133 C134 1.424(9)
C133 H133 1.0000
C134 C135 1.414(11)
C134 H134 1.0000
C135 H135 1.0000
